data_2313062
loop_
_publ_author_name
'Torambetov, Batirbay'
'Djiemuratov, Miyribek'
'Rasulov, Abdusamat'
'Akkurt, Mehmet'
'Manahelohe, Gizachew Mulugeta'
'Hasanov, Khudayar I.'
'Jamalov, Punhan J.'

_publ_section_title
;
 Crystal structure and Hirshfeld surface analysis of
 5-bromo-1,3,4-thia-diazol-2-amine.
;
_journal_coeditor_code YZ2080
_journal_issue 'Pt 6'
_journal_name_full 'Acta crystallographica. Section E, Crystallographic communications'
_journal_page_first 732
_journal_page_last 737
_journal_paper_doi 10.1107/S2056989026005335
_journal_volume 82
_journal_year 2026
_chemical_formula_iupac 'C2 H2 Br N3 S'
_chemical_formula_moiety 'C2 H2 Br N3 S'
_chemical_formula_sum 'C2 H2 Br N3 S'
_chemical_formula_weight 180.04
_chemical_name_systematic
;
5-Bromo-1,3,4-thiadiazol-2-amine
;
_space_group_crystal_system monoclinic
_space_group_IT_number 14
_space_group_name_Hall '-P 2ybc'
_space_group_name_H-M_alt 'P 1 21/c 1'
_atom_sites_solution_hydrogens difmap
_audit_creation_method
;
Olex2 1.5-alpha
(compiled 2026.02.09 svn.rabbc2746 for OlexSys, GUI svn.r7493)
;
_cell_angle_alpha 90
_cell_angle_beta 94.682(11)
_cell_angle_gamma 90
_cell_formula_units_Z 4
_cell_length_a 12.1005(13)
_cell_length_b 4.0336(5)
_cell_length_c 10.8832(14)
_cell_measurement_reflns_used 2101
_cell_measurement_temperature 293(2)
_cell_measurement_theta_max 70.0670
_cell_measurement_theta_min 3.5760
_cell_volume 529.42(11)
_computing_cell_refinement
;
CrysAlisPro 1.171.40.84a (Rigaku OD, 2020)
;
_computing_data_collection
;
CrysAlisPro 1.171.40.84a (Rigaku OD, 2020)
;
_computing_data_reduction
;
CrysAlisPro 1.171.40.84a (Rigaku OD, 2020)
;
_computing_molecular_graphics
;
ORTEP-3 for Windows (Farrugia, 2012)
;
_computing_publication_material
;
PLATON (Spek, 2020)
;
_computing_structure_refinement
;
SHELXL (Sheldrick, 2015b)
;
_computing_structure_solution
;
<i>SHELXT</i> (Sheldrick, 2015a)
;
_diffrn_ambient_temperature 293(2)
_diffrn_detector 'Hybrid Pixel Array Detector'
_diffrn_detector_area_resol_mean 10.0000
_diffrn_measured_fraction_theta_full 1.000
_diffrn_measured_fraction_theta_max 0.987
_diffrn_measurement_device 'four-circle diffractometer'
_diffrn_measurement_device_type 'XtaLAB Synergy, Single source at home/near, HyPix3000'
_diffrn_measurement_method '\w scans'
_diffrn_radiation_monochromator mirror
_diffrn_radiation_probe x-ray
_diffrn_radiation_type 'Cu K\a'
_diffrn_radiation_wavelength 1.54184
_diffrn_reflns_av_R_equivalents 0.0458
_diffrn_reflns_av_unetI/netI 0.0288
_diffrn_reflns_limit_h_max 14
_diffrn_reflns_limit_h_min -14
_diffrn_reflns_limit_k_max 4
_diffrn_reflns_limit_k_min -3
_diffrn_reflns_limit_l_max 13
_diffrn_reflns_limit_l_min -13
_diffrn_reflns_number 3610
_diffrn_reflns_theta_full 67.684
_diffrn_reflns_theta_max 71.881
_diffrn_reflns_theta_min 3.665
_diffrn_source 'micro-focus sealed X-ray tube'
_exptl_absorpt_coefficient_mu 13.199
_exptl_absorpt_correction_T_max 0.348
_exptl_absorpt_correction_T_min 0.256
_exptl_absorpt_correction_type multi-scan
_exptl_absorpt_process_details
;
(CrysAlisPro; Rigaku OD, 2020)
;
_exptl_crystal_colour colourless
_exptl_crystal_density_diffrn 2.259
_exptl_crystal_description block
_exptl_crystal_F_000 344
_exptl_crystal_size_max 0.140
_exptl_crystal_size_mid 0.100
_exptl_crystal_size_min 0.080
_refine_diff_density_max 0.946
_refine_diff_density_min -0.973
_refine_ls_extinction_method none
_refine_ls_goodness_of_fit_ref 1.145
_refine_ls_hydrogen_treatment refxyz
_refine_ls_matrix_type full
_refine_ls_number_parameters 70
_refine_ls_number_reflns 1012
_refine_ls_number_restraints 1
_refine_ls_restrained_S_all 1.144
_refine_ls_R_factor_all 0.0585
_refine_ls_R_factor_gt 0.0561
_refine_ls_shift/su_max 0.000
_refine_ls_shift/su_mean 0.000
_refine_ls_structure_factor_coef Fsqd
_refine_ls_weighting_details 'w=1/[\s^2^(Fo^2^)+(0.1175P)^2^+0.3892P] where P=(Fo^2^+2Fc^2^)/3'
_refine_ls_weighting_scheme calc
_refine_ls_wR_factor_gt 0.1712
_refine_ls_wR_factor_ref 0.1752
_reflns_number_gt 915
_reflns_number_total 1012
_reflns_threshold_expression 'I > 2\s(I)'
_cod_data_source_file yz2080.cif
_cod_data_source_block I
_cod_original_sg_symbol_H-M 'P 21/c'
_cod_database_code 2313062
_shelx_space_group_comment
;
The symmetry employed for this shelxl refinement is uniquely defined
by the following loop, which should always be used as a source of
symmetry information in preference to the above space-group names.
They are only intended as comments.
;
_shelx_estimated_absorpt_t_min 0.259
_shelx_estimated_absorpt_t_max 0.418

loop_
_space_group_symop_operation_xyz
'x, y, z'
'-x, y+1/2, -z+1/2'
'-x, -y, -z'
'x, -y-1/2, z-1/2'

loop_
_atom_site_type_symbol
_atom_site_label
_atom_site_fract_x
_atom_site_fract_y
_atom_site_fract_z
_atom_site_U_iso_or_equiv
_atom_site_adp_type
_atom_site_calc_flag
_atom_site_occupancy
_atom_site_disorder_assembly
_atom_site_disorder_group
Br Br1 0.08608(5) 0.68710(19) 0.36306(6) 0.0623(4) Uani d 1 . .
S S1 0.22468(11) 0.3687(4) 0.58975(12) 0.0534(5) Uani d 1 . .
N N1 0.3788(4) 0.2478(15) 0.4472(4) 0.0564(12) Uani d 1 . .
N N2 0.2957(4) 0.4049(16) 0.3750(4) 0.0556(12) Uani d 1 . .
N N3 0.4221(4) 0.069(2) 0.6501(5) 0.0641(15) Uani d 1 . .
H H3A 0.484(5) -0.02(2) 0.630(7) 0.077 Uiso d 1 . .
H H3B 0.396(5) 0.05(2) 0.723(6) 0.077 Uiso d 1 . .
C C1 0.3547(5) 0.2121(15) 0.5617(5) 0.0476(12) Uani d 1 . .
C C2 0.2130(4) 0.4824(15) 0.4358(5) 0.0487(12) Uani d 1 . .

loop_
_atom_site_aniso_label
_atom_site_aniso_U_11
_atom_site_aniso_U_22
_atom_site_aniso_U_33
_atom_site_aniso_U_12
_atom_site_aniso_U_13
_atom_site_aniso_U_23
Br1 0.0439(5) 0.0734(7) 0.0685(6) 0.0037(2) -0.0013(3) 0.0068(3)
S1 0.0376(8) 0.0769(10) 0.0470(7) 0.0074(6) 0.0123(5) -0.0004(6)
N1 0.041(3) 0.085(3) 0.044(2) 0.008(2) 0.0107(19) 0.000(2)
N2 0.042(2) 0.078(3) 0.048(2) 0.002(2) 0.0105(18) -0.001(2)
N3 0.040(3) 0.104(5) 0.050(2) 0.019(3) 0.0121(19) 0.009(3)
C1 0.035(3) 0.068(3) 0.041(2) 0.002(2) 0.0104(19) -0.003(2)
C2 0.034(2) 0.065(4) 0.047(2) -0.003(2) 0.0013(18) -0.005(2)

loop_
_atom_type_symbol
_atom_type_description
_atom_type_scat_dispersion_real
_atom_type_scat_dispersion_imag
_atom_type_scat_source
C C 0.0181 0.0091 'International Tables Vol C Tables 4.2.6.8 and 6.1.1.4'
H H 0.0000 0.0000 'International Tables Vol C Tables 4.2.6.8 and 6.1.1.4'
Br Br -0.6763 1.2805 'International Tables Vol C Tables 4.2.6.8 and 6.1.1.4'
N N 0.0311 0.0180 'International Tables Vol C Tables 4.2.6.8 and 6.1.1.4'
S S 0.3331 0.5567 'International Tables Vol C Tables 4.2.6.8 and 6.1.1.4'

loop_
_geom_angle_atom_site_label_1
_geom_angle_atom_site_label_2
_geom_angle_atom_site_label_3
_geom_angle_site_symmetry_1
_geom_angle_site_symmetry_3
_geom_angle
_geom_angle_publ_flag
C2 S1 C1 . . 86.0(3) y
C1 N1 N2 . . 112.6(4) y
C2 N2 N1 . . 112.5(5) y
C1 N3 H3A . . 118(5) ?
C1 N3 H3B . . 117(5) ?
H3A N3 H3B . . 124(7) ?
N1 C1 N3 . . 124.1(5) y
N1 C1 S1 . . 113.6(4) y
N3 C1 S1 . . 122.3(4) y
N2 C2 S1 . . 115.4(4) y
N2 C2 Br1 . . 122.7(4) y
S1 C2 Br1 . . 121.9(3) y

loop_
_geom_bond_atom_site_label_1
_geom_bond_atom_site_label_2
_geom_bond_site_symmetry_2
_geom_bond_distance
_geom_bond_publ_flag
Br1 C2 . 1.862(6) y
S1 C2 . 1.732(6) y
S1 C1 . 1.746(5) y
N1 C1 . 1.311(6) y
N1 N2 . 1.378(7) y
N2 C2 . 1.283(7) y
N3 C1 . 1.339(8) y
N3 H3A . 0.88(6) ?
N3 H3B . 0.88(6) ?

loop_
_geom_hbond_atom_site_label_D
_geom_hbond_atom_site_label_H
_geom_hbond_atom_site_label_A
_geom_hbond_site_symmetry_A
_geom_hbond_distance_DH
_geom_hbond_distance_HA
_geom_hbond_distance_DA
_geom_hbond_angle_DHA
_geom_hbond_publ_flag
N3 H3B N1 4_566 0.88(6) 2.60(7) 3.398(7) 150(8) yes
N3 H3A N1 3_656 0.88(6) 2.13(6) 2.997(7) 171(7) yes
N3 H3B N2 4_566 0.88(6) 2.14(6) 2.992(7) 163(6) yes

loop_
_geom_torsion_atom_site_label_1
_geom_torsion_atom_site_label_2
_geom_torsion_atom_site_label_3
_geom_torsion_atom_site_label_4
_geom_torsion_site_symmetry_1
_geom_torsion_site_symmetry_2
_geom_torsion_site_symmetry_3
_geom_torsion_site_symmetry_4
_geom_torsion
_geom_torsion_publ_flag
C1 N1 N2 C2 . . . . 0.1(8) ?
N2 N1 C1 N3 . . . . -179.6(7) ?
N2 N1 C1 S1 . . . . 0.6(7) ?
C2 S1 C1 N1 . . . . -0.9(5) ?
C2 S1 C1 N3 . . . . 179.3(7) ?
N1 N2 C2 S1 . . . . -0.8(7) ?
N1 N2 C2 Br1 . . . . -178.3(4) ?
C1 S1 C2 N2 . . . . 0.9(5) ?
C1 S1 C2 Br1 . . . . 178.5(4) ?
